data_2200636
loop_
_publ_author_name
'Batsanov, Andrei S.'
'Collings, Jonathan C.'
'Howard, Judith A. K.'
'Marder, Todd B.'

_publ_section_title
;
 Octafluoronaphthalene--1,8-diaminonaphthalene (1/1)
;
_journal_issue 10
_journal_name_full 'Acta Crystallographica Section E'
_journal_page_first o950
_journal_page_last o952
_journal_paper_doi 10.1107/S1600536801015100
_journal_volume 57
_journal_year 2001
_chemical_formula_iupac 'C10 F8, C10 H10 N2'
_chemical_formula_moiety 'C10 F8, C10 H10 N2'
_chemical_formula_sum 'C20 H10 F8 N2'
_chemical_formula_weight 430.30
_chemical_name_systematic
;
octafluoronaphthalene : 1,8-diaminonaphthalene (1/1)
;
_space_group_IT_number 4
_symmetry_cell_setting monoclinic
_symmetry_space_group_name_Hall 'P 2yb'
_symmetry_space_group_name_H-M 'P 1 21 1'
_audit_creation_method SHELXL-97
_cell_angle_alpha 90.00
_cell_angle_beta 96.890(10)
_cell_angle_gamma 90.00
_cell_formula_units_Z 2
_cell_length_a 7.3090(10)
_cell_length_b 8.5410(10)
_cell_length_c 13.4120(10)
_cell_measurement_reflns_used 818
_cell_measurement_temperature 120(2)
_cell_measurement_theta_max 26.4
_cell_measurement_theta_min 12.1
_cell_volume 831.21(16)
_computing_cell_refinement SMART
_computing_data_collection 'SMART (Bruker, 1999)'
_computing_data_reduction 'SAINT (Bruker, 1999)'
_computing_molecular_graphics 'SHELXTL (Bruker, 1997)'
_computing_publication_material SHELXTL
_computing_structure_refinement 'SHELXL97 (Sheldrick, 1997)'
_computing_structure_solution 'SHELXS97 (Sheldrick, 1997)'
_diffrn_ambient_temperature 120(2)
_diffrn_detector_area_resol_mean 8
_diffrn_measured_fraction_theta_full .996
_diffrn_measured_fraction_theta_max .996
_diffrn_measurement_device_type 'SMART 1K CCD area-detector'
_diffrn_measurement_method \w
_diffrn_radiation_monochromator graphite
_diffrn_radiation_source 'fine-focus sealed tube'
_diffrn_radiation_type MoK\a
_diffrn_radiation_wavelength .71073
_diffrn_reflns_av_R_equivalents .037
_diffrn_reflns_av_sigmaI/netI .024
_diffrn_reflns_limit_h_max 9
_diffrn_reflns_limit_h_min -9
_diffrn_reflns_limit_k_max 11
_diffrn_reflns_limit_k_min 0
_diffrn_reflns_limit_l_max 17
_diffrn_reflns_limit_l_min 0
_diffrn_reflns_number 6791
_diffrn_reflns_theta_full 27.48
_diffrn_reflns_theta_max 27.48
_diffrn_reflns_theta_min 1.53
_diffrn_standards_decay_% 0
_diffrn_standards_interval_count none
_diffrn_standards_number 0
_exptl_absorpt_coefficient_mu .165
_exptl_absorpt_correction_type none
_exptl_crystal_colour colourless
_exptl_crystal_density_diffrn 1.719
_exptl_crystal_density_method 'not measured'
_exptl_crystal_description prism
_exptl_crystal_F_000 432
_exptl_crystal_size_max .44
_exptl_crystal_size_mid .25
_exptl_crystal_size_min .16
_refine_diff_density_max .26
_refine_diff_density_min -.25
_refine_ls_abs_structure_details 'undeterminable, Friedel pairs merged, all \Df" set to 0'
_refine_ls_extinction_method none
_refine_ls_goodness_of_fit_ref 1.03
_refine_ls_hydrogen_treatment refall
_refine_ls_matrix_type full
_refine_ls_number_parameters 311
_refine_ls_number_reflns 2031
_refine_ls_number_restraints 1
_refine_ls_restrained_S_all 1.03
_refine_ls_R_factor_all .036
_refine_ls_R_factor_gt .030
_refine_ls_shift/su_max <0.001
_refine_ls_shift/su_mean <0.001
_refine_ls_structure_factor_coef Fsqd
_refine_ls_weighting_details 'calc w = 1/[\s^2^(Fo^2^)+(0.0612P)^2^] where P = (Fo^2^+2Fc^2^)/3'
_refine_ls_weighting_scheme calc
_refine_ls_wR_factor_ref .083
_reflns_number_gt 1797
_reflns_number_total 2031
_reflns_threshold_expression I>2\s(I)
_cod_data_source_file ci6058.cif
_cod_data_source_block I
_cod_depositor_comments
;
The following automatic conversions were performed:
'_symmetry_cell_setting' value 'Monoclinic' changed to 'monoclinic'
according to '/home/saulius/struct/CIF-dictionaries/cif_core.dic'
dictionary named 'cif_core.dic' version 2.4.1 from 2010-06-29.

Automatic conversion script
Id: cif_fix_enum 1527 2010-12-29 10:47:43Z saulius 

The following automatic conversions were performed:

'_symmetry_cell_setting' value 'Monoclinic' changed to 'monoclinic'
according to /home/saulius/struct/CIF-dictionaries/cif_core.dic
dictionary named 'cif_core.dic' version 2.4.1 from 2010-06-29.

Automatic conversion script
Id: cif_fix_values 1715 2011-07-08 13:25:40Z adriana 
;
_cod_original_sg_symbol_H-M 'P 21'
_cod_database_code 2200636
_cod_database_fobs_code 2200636

loop_
_symmetry_equiv_pos_as_xyz
'x, y, z'
'-x, y+1/2, -z'

loop_
_atom_site_label
_atom_site_fract_x
_atom_site_fract_y
_atom_site_fract_z
_atom_site_U_iso_or_equiv
_atom_site_adp_type
_atom_site_calc_flag
_atom_site_refinement_flags
_atom_site_occupancy
_atom_site_disorder_assembly
_atom_site_disorder_group
_atom_site_type_symbol
C1 .4880(3) .6679(2) .14591(15) .0191(4) Uani d . 1 . . C
C2 .5736(3) .7814(2) .20627(16) .0209(4) Uani d . 1 . . C
C3 .6344(3) .7500(2) .30716(16) .0209(4) Uani d . 1 . . C
C4 .6113(3) .6045(2) .34654(15) .0198(4) Uani d . 1 . . C
C5 .4895(3) .3325(2) .32491(15) .0207(4) Uani d . 1 . . C
C6 .4026(3) .2189(2) .26514(17) .0214(4) Uani d . 1 . . C
C7 .3439(3) .2495(2) .16366(16) .0210(4) Uani d . 1 . . C
C8 .3687(3) .3944(2) .12439(15) .0196(4) Uani d . 1 . . C
C9 .4582(3) .5159(2) .18366(14) .0174(4) Uani d . 1 . . C
C10 .5216(3) .4835(2) .28690(15) .0174(4) Uani d . 1 . . C
F1 .43168(17) .70269(16) .04966(9) .0276(3) Uani d . 1 . . F
F2 .60029(17) .92489(15) .17016(9) .0268(3) Uani d . 1 . . F
F3 .71630(17) .86499(15) .36456(9) .0278(3) Uani d . 1 . . F
F4 .67412(18) .57857(16) .44334(9) .0282(3) Uani d . 1 . . F
F5 .54090(18) .29900(15) .42232(9) .0282(3) Uani d . 1 . . F
F6 .37167(17) .07699(15) .30315(10) .0299(3) Uani d . 1 . . F
F7 .26213(17) .13435(15) .10652(10) .0287(3) Uani d . 1 . . F
F8 .30499(17) .41987(16) .02788(8) .0259(3) Uani d . 1 . . F
C11 -.0138(3) .3281(2) .32066(16) .0202(4) Uani d . 1 . . C
C12 -.0915(3) .2169(3) .25333(17) .0238(4) Uani d . 1 . . C
H12 -.115(4) .117(4) .282(2) .037(7) Uiso d . 1 . . H
C13 -.1409(3) .2532(3) .15134(17) .0258(5) Uani d . 1 . . C
H13 -.195(4) .178(4) .107(2) .042(8) Uiso d . 1 . . H
C14 -.1175(3) .4012(3) .11670(17) .0238(4) Uani d . 1 . . C
H14 -.149(4) .424(4) .049(2) .031(7) Uiso d . 1 . . H
C15 -.0126(3) .6747(3) .14585(18) .0253(5) Uani d . 1 . . C
H15 -.055(4) .698(4) .079(2) .037(8) Uiso d . 1 . . H
C16 .0673(3) .7881(3) .20902(19) .0283(5) Uani d . 1 . . C
H16 .074(4) .895(4) .183(2) .037(8) Uiso d . 1 . . H
C17 .1338(3) .7522(3) .30868(19) .0267(5) Uani d . 1 . . C
H17 .196(4) .827(4) .356(2) .037(8) Uiso d . 1 . . H
C18 .1183(3) .6029(2) .34760(16) .0213(4) Uani d . 1 . . C
C19 .0226(3) .4834(2) .28554(16) .0175(4) Uani d . 1 . . C
C20 -.0364(3) .5194(2) .18235(15) .0204(4) Uani d . 1 . . C
N11 .0334(3) .2868(2) .42147(15) .0286(4) Uani d . 1 . . N
H111 .003(4) .360(3) .468(2) .034(7) Uiso d . 1 . . H
H112 -.028(4) .193(4) .435(2) .050(8) Uiso d . 1 . . H
N18 .1944(3) .5725(3) .44685(15) .0270(4) Uani d . 1 . . N
H181 .232(4) .474(4) .454(3) .054(9) Uiso d . 1 . . H
H182 .286(4) .647(4) .470(2) .046(8) Uiso d . 1 . . H

loop_
_atom_site_aniso_label
_atom_site_aniso_U_11
_atom_site_aniso_U_22
_atom_site_aniso_U_33
_atom_site_aniso_U_12
_atom_site_aniso_U_13
_atom_site_aniso_U_23
C1 .0175(9) .0226(10) .0175(10) .0011(7) .0029(8) .0001(8)
C2 .0202(9) .0184(9) .0257(10) -.0017(7) .0086(8) .0010(8)
C3 .0174(9) .0209(10) .0244(11) -.0024(8) .0021(8) -.0073(8)
C4 .0172(9) .0247(11) .0171(10) .0015(8) .0006(7) -.0011(8)
C5 .0180(9) .0222(11) .0214(11) .0018(8) .0007(8) .0021(8)
C6 .0202(9) .0144(9) .0298(11) .0015(7) .0040(8) .0010(8)
C7 .0177(9) .0197(10) .0257(10) -.0011(8) .0036(8) -.0069(8)
C8 .0165(9) .0218(11) .0206(10) .0005(7) .0034(7) -.0025(8)
C9 .0137(8) .0207(10) .0181(10) .0011(7) .0032(7) -.0007(8)
C10 .0131(8) .0188(10) .0203(10) .0010(7) .0019(8) -.0011(8)
F1 .0344(7) .0288(7) .0188(6) -.0053(5) .0000(5) .0040(5)
F2 .0340(7) .0186(6) .0287(6) -.0040(5) .0071(5) .0011(5)
F3 .0310(7) .0235(6) .0282(7) -.0061(5) .0003(5) -.0085(5)
F4 .0316(6) .0303(7) .0206(6) -.0026(5) -.0056(5) -.0004(5)
F5 .0321(7) .0258(7) .0254(6) .0015(5) -.0025(5) .0082(5)
F6 .0333(7) .0168(6) .0400(8) -.0018(5) .0062(6) .0065(5)
F7 .0298(6) .0216(6) .0341(7) -.0062(5) .0018(5) -.0091(5)
F8 .0288(6) .0299(6) .0181(6) -.0026(5) -.0004(5) -.0041(5)
C11 .0152(9) .0206(10) .0248(11) .0005(7) .0032(8) .0007(8)
C12 .0209(9) .0174(9) .0329(12) -.0014(8) .0026(8) -.0009(9)
C13 .0201(10) .0261(11) .0303(12) -.0012(9) -.0010(8) -.0069(9)
C14 .0194(10) .0294(12) .0219(10) .0011(8) -.0003(8) -.0018(9)
C15 .0216(10) .0253(11) .0293(12) .0030(8) .0048(9) .0063(9)
C16 .0270(10) .0183(10) .0417(13) .0005(8) .0128(10) .0061(9)
C17 .0208(10) .0194(10) .0414(14) -.0045(8) .0096(9) -.0079(9)
C18 .0166(8) .0235(11) .0248(10) -.0006(7) .0064(7) -.0068(8)
C19 .0138(8) .0176(9) .0212(10) -.0003(7) .0022(8) -.0031(8)
C20 .0158(9) .0216(10) .0244(11) .0021(8) .0044(8) .0012(8)
N11 .0347(10) .0256(10) .0255(9) -.0030(8) .0030(8) .0059(8)
N18 .0258(9) .0290(10) .0263(10) -.0034(8) .0030(7) -.0084(8)

loop_
_atom_type_symbol
_atom_type_description
_atom_type_scat_dispersion_real
_atom_type_scat_dispersion_imag
_atom_type_scat_source
C C .0033 .0000 'International Tables Vol C Tables 4.2.6.8 and 6.1.1.4'
H H .0000 .0000 'International Tables Vol C Tables 4.2.6.8 and 6.1.1.4'
N N .0061 .0000 'International Tables Vol C Tables 4.2.6.8 and 6.1.1.4'
F F .0171 .0000 'International Tables Vol C Tables 4.2.6.8 and 6.1.1.4'

loop_
_geom_angle_atom_site_label_1
_geom_angle_atom_site_label_2
_geom_angle_atom_site_label_3
_geom_angle
F1 C1 C2 118.64(18)
F1 C1 C9 120.26(17)
C2 C1 C9 121.10(18)
F2 C2 C1 120.73(19)
F2 C2 C3 118.78(18)
C1 C2 C3 120.49(19)
F3 C3 C4 120.64(18)
F3 C3 C2 118.84(18)
C4 C3 C2 120.52(18)
F4 C4 C3 118.65(18)
F4 C4 C10 120.42(17)
C3 C4 C10 120.92(18)
F5 C5 C6 118.36(18)
F5 C5 C10 120.23(17)
C6 C5 C10 121.39(18)
F6 C6 C5 120.36(19)
F6 C6 C7 119.34(19)
C5 C6 C7 120.30(19)
F7 C7 C8 120.96(19)
F7 C7 C6 118.78(19)
C8 C7 C6 120.26(18)
F8 C8 C7 118.23(17)
F8 C8 C9 120.39(17)
C7 C8 C9 121.37(18)
C8 C9 C1 123.32(17)
C8 C9 C10 118.28(16)
C1 C9 C10 118.39(16)
C5 C10 C4 123.08(17)
C5 C10 C9 118.36(16)
C4 C10 C9 118.56(16)
C12 C11 N11 119.5(2)
C12 C11 C19 119.67(19)
N11 C11 C19 120.85(18)
C11 C12 C13 121.4(2)
C11 C12 H12 115.1(18)
C13 C12 H12 123.5(18)
C14 C13 C12 120.5(2)
C14 C13 H13 119(2)
C12 C13 H13 121(2)
C13 C14 C20 120.5(2)
C13 C14 H14 120(2)
C20 C14 H14 120(2)
C16 C15 C20 120.2(2)
C16 C15 H15 121(2)
C20 C15 H15 119(2)
C15 C16 C17 120.5(2)
C15 C16 H16 118.0(17)
C17 C16 H16 121.5(17)
C18 C17 C16 121.7(2)
C18 C17 H17 114.3(18)
C16 C17 H17 123.9(18)
C17 C18 N18 119.1(2)
C17 C18 C19 119.2(2)
N18 C18 C19 121.69(18)
C20 C19 C11 117.84(16)
C20 C19 C18 118.27(16)
C11 C19 C18 123.88(18)
C14 C20 C15 120.34(19)
C14 C20 C19 120.01(17)
C15 C20 C19 119.65(17)
C11 N11 H111 115.5(17)
C11 N11 H112 109.3(19)
H111 N11 H112 106(2)
C18 N18 H181 111(2)
C18 N18 H182 112.0(19)
H181 N18 H182 114(3)

loop_
_geom_bond_atom_site_label_1
_geom_bond_atom_site_label_2
_geom_bond_site_symmetry_2
_geom_bond_distance
_geom_bond_publ_flag
C1 F1 . 1.340(2) ?
C1 C2 . 1.366(3) ?
C1 C9 . 1.419(3) ?
C2 F2 . 1.341(2) ?
C2 C3 . 1.399(3) ?
C3 F3 . 1.344(2) ?
C3 C4 . 1.368(3) ?
C4 F4 . 1.343(2) ?
C4 C10 . 1.419(3) ?
C5 F5 . 1.346(2) ?
C5 C6 . 1.365(3) ?
C5 C10 . 1.417(3) ?
C6 F6 . 1.345(2) ?
C6 C7 . 1.402(3) ?
C7 F7 . 1.342(2) ?
C7 C8 . 1.365(3) ?
C8 F8 . 1.340(2) ?
C8 C9 . 1.419(3) ?
C9 C10 . 1.433(3) ?
C11 C12 . 1.385(3) ?
C11 N11 . 1.400(3) ?
C11 C19 . 1.443(3) ?
C12 C13 . 1.407(3) ?
C12 H12 . .96(3) ?
C13 C14 . 1.365(3) ?
C13 H13 . .93(3) ?
C14 C20 . 1.422(3) ?
C14 H14 . .93(3) ?
C15 C16 . 1.370(3) ?
C15 C20 . 1.432(3) ?
C15 H15 . .93(3) ?
C16 C17 . 1.400(4) ?
C16 H16 . .98(3) ?
C17 C18 . 1.387(3) ?
C17 H17 . .98(3) ?
C18 N18 . 1.404(3) ?
C18 C19 . 1.444(3) ?
C19 C20 . 1.433(3) ?
N11 H111 . .93(3) ?
N11 H112 . .95(3) ?
N18 H181 . .89(4) ?
N18 H182 . .95(3) ?

loop_
_cod_related_entry_id
_cod_related_entry_database
_cod_related_entry_code
1 ChemSpider 21132716
